data_7052177
loop_
_publ_author_name
'Jones, Cameron'
'Rose, Richard P.'

_publ_section_title
;
 Synthesis and characterisation of tetramethylpiperidinyloxide (TEMPO)
 complexes of group 13 metal hydrides
;
_journal_issue 8
_journal_name_full 'New Journal of Chemistry'
_journal_page_first 1484
_journal_paper_doi 10.1039/b702641b
_journal_volume 31
_journal_year 2007
_chemical_formula_sum 'C16 H33 Al N2 O'
_chemical_formula_weight 296.42
_chemical_name_systematic
;
?
;
_space_group_IT_number 11
_symmetry_cell_setting monoclinic
_symmetry_space_group_name_Hall '-P 2yb'
_symmetry_space_group_name_H-M 'P 1 21/m 1'
_atom_sites_solution_hydrogens geom
_atom_sites_solution_primary direct
_atom_sites_solution_secondary difmap
_audit_creation_method SHELXL-97
_cell_angle_alpha 90.00
_cell_angle_beta 92.69(3)
_cell_angle_gamma 90.00
_cell_formula_units_Z 2
_cell_length_a 6.3500(13)
_cell_length_b 10.747(2)
_cell_length_c 13.239(3)
_cell_measurement_temperature 150(2)
_cell_volume 902.5(3)
_computing_structure_refinement 'SHELXL-97 (Sheldrick, 1997)'
_computing_structure_solution 'SHELXS-97 (Sheldrick, 1990)'
_diffrn_ambient_temperature 150(2)
_diffrn_measured_fraction_theta_full 0.994
_diffrn_measured_fraction_theta_max 0.994
_diffrn_measurement_device_type 'Nonius Kappa CCD'
_diffrn_radiation_monochromator graphite
_diffrn_radiation_source 'fine-focus sealed tube'
_diffrn_radiation_type MoK\a
_diffrn_radiation_wavelength 0.71073
_diffrn_reflns_av_R_equivalents 0.0913
_diffrn_reflns_av_sigmaI/netI 0.0797
_diffrn_reflns_limit_h_max 7
_diffrn_reflns_limit_h_min -7
_diffrn_reflns_limit_k_max 12
_diffrn_reflns_limit_k_min -12
_diffrn_reflns_limit_l_max 15
_diffrn_reflns_limit_l_min -15
_diffrn_reflns_number 6069
_diffrn_reflns_theta_full 25.01
_diffrn_reflns_theta_max 25.01
_diffrn_reflns_theta_min 3.08
_exptl_absorpt_coefficient_mu 0.112
_exptl_absorpt_correction_T_max 0.990
_exptl_absorpt_correction_T_min 0.902
_exptl_absorpt_correction_type multi-scan
_exptl_absorpt_process_details 'Sortav (Blessing, 1995)'
_exptl_crystal_colour colourless
_exptl_crystal_density_diffrn 1.091
_exptl_crystal_density_method 'not measured'
_exptl_crystal_description block
_exptl_crystal_F_000 328
_exptl_crystal_size_max 0.15
_exptl_crystal_size_mid 0.15
_exptl_crystal_size_min 0.10
_refine_diff_density_max 0.414
_refine_diff_density_min -0.291
_refine_diff_density_rms 0.060
_refine_ls_extinction_method none
_refine_ls_goodness_of_fit_ref 1.072
_refine_ls_hydrogen_treatment mixed
_refine_ls_matrix_type full
_refine_ls_number_parameters 109
_refine_ls_number_reflns 1674
_refine_ls_number_restraints 0
_refine_ls_restrained_S_all 1.072
_refine_ls_R_factor_all 0.1041
_refine_ls_R_factor_gt 0.0679
_refine_ls_shift/su_max 0.000
_refine_ls_shift/su_mean 0.000
_refine_ls_structure_factor_coef Fsqd
_refine_ls_weighting_details 'calc w=1/[\s^2^(Fo^2^)+(0.0680P)^2^+0.5442P] where P=(Fo^2^+2Fc^2^)/3'
_refine_ls_weighting_scheme calc
_refine_ls_wR_factor_gt 0.1507
_refine_ls_wR_factor_ref 0.1679
_reflns_number_gt 1127
_reflns_number_total 1674
_reflns_threshold_expression >2sigma(I)
_cod_data_source_file b702641b.txt
_cod_data_source_block compound1
_cod_original_sg_symbol_H-M P2(1)/m
_cod_database_code 7052177

loop_
_symmetry_equiv_pos_as_xyz
'x, y, z'
'-x, y+1/2, -z'
'-x, -y, -z'
'x, -y-1/2, z'

loop_
_atom_site_label
_atom_site_type_symbol
_atom_site_fract_x
_atom_site_fract_y
_atom_site_fract_z
_atom_site_U_iso_or_equiv
_atom_site_adp_type
_atom_site_occupancy
_atom_site_symmetry_multiplicity
_atom_site_calc_flag
_atom_site_refinement_flags
_atom_site_disorder_assembly
_atom_site_disorder_group
Al1 Al 0.0110(2) 0.2500 0.61435(9) 0.0336(4) Uani 1 2 d S . .
O1 O 0.2313(4) 0.2500 0.69939(17) 0.0306(7) Uani 1 2 d S . .
N1 N 0.1836(5) 0.2500 0.4916(2) 0.0235(8) Uani 1 2 d S . .
N2 N 0.1768(5) 0.2500 0.8050(2) 0.0295(8) Uani 1 2 d S . .
C1 C 0.0485(7) 0.2500 0.3966(3) 0.0462(13) Uani 1 2 d S . .
H1A H -0.0433 0.3245 0.3954 0.055 Uiso 0.50 1 calc PR . .
H1B H -0.0433 0.1755 0.3954 0.055 Uiso 0.50 1 calc PR . .
C2 C 0.1789(7) 0.2500 0.3029(3) 0.0357(11) Uani 1 2 d S . .
H2A H 0.1449 0.1754 0.2615 0.043 Uiso 0.50 1 calc PR . .
H2B H 0.1449 0.3246 0.2615 0.043 Uiso 0.50 1 calc PR . .
C3 C 0.4122(7) 0.2500 0.3348(3) 0.0315(10) Uani 1 2 d S . .
H3 H 0.5005 0.2500 0.2742 0.038 Uiso 1 2 calc SR . .
C4 C 0.3206(5) 0.1378(3) 0.4915(2) 0.0365(8) Uani 1 1 d . . .
H4A H 0.2313 0.0623 0.4918 0.044 Uiso 1 1 calc R . .
H4B H 0.4130 0.1371 0.5538 0.044 Uiso 1 1 calc R . .
C5 C 0.4570(5) 0.1345(3) 0.3992(2) 0.0360(8) Uani 1 1 d . . .
H5A H 0.6080 0.1322 0.4215 0.043 Uiso 1 1 calc R . .
H5B H 0.4247 0.0587 0.3589 0.043 Uiso 1 1 calc R . .
C6 C 0.2608(5) 0.1312(3) 0.8500(2) 0.0360(8) Uani 1 1 d . . .
C7 C 0.2164(6) 0.1355(4) 0.9628(2) 0.0557(10) Uani 1 1 d . . .
H7A H 0.0621 0.1334 0.9703 0.067 Uiso 1 1 calc R . .
H7B H 0.2774 0.0605 0.9962 0.067 Uiso 1 1 calc R . .
C8 C 0.3061(10) 0.2500 1.0155(3) 0.0654(17) Uani 1 2 d S . .
H8A H 0.4617 0.2500 1.0133 0.078 Uiso 1 2 calc SR . .
H8B H 0.2685 0.2500 1.0873 0.078 Uiso 1 2 calc SR . .
C9 C 0.1287(6) 0.0264(3) 0.8017(3) 0.0536(10) Uani 1 1 d . . .
H9A H -0.0214 0.0455 0.8069 0.080 Uiso 1 1 calc R . .
H9B H 0.1616 -0.0519 0.8370 0.080 Uiso 1 1 calc R . .
H9C H 0.1609 0.0184 0.7304 0.080 Uiso 1 1 calc R . .
C10 C 0.4929(5) 0.1041(3) 0.8343(2) 0.0464(9) Uani 1 1 d . . .
H10A H 0.5258 0.1256 0.7649 0.070 Uiso 1 1 calc R . .
H10B H 0.5210 0.0156 0.8462 0.070 Uiso 1 1 calc R . .
H10C H 0.5808 0.1539 0.8818 0.070 Uiso 1 1 calc R . .
H1 H -0.121(5) 0.125(3) 0.603(2) 0.052(9) Uiso 1 1 d . . .

loop_
_atom_site_aniso_label
_atom_site_aniso_U_11
_atom_site_aniso_U_22
_atom_site_aniso_U_33
_atom_site_aniso_U_23
_atom_site_aniso_U_13
_atom_site_aniso_U_12
Al1 0.0304(8) 0.0466(8) 0.0236(6) 0.000 0.0017(5) 0.000
O1 0.0375(18) 0.0397(17) 0.0144(13) 0.000 0.0004(12) 0.000
N1 0.0236(19) 0.0254(18) 0.0212(16) 0.000 -0.0028(14) 0.000
N2 0.041(2) 0.0277(19) 0.0203(17) 0.000 0.0030(15) 0.000
C1 0.026(3) 0.089(4) 0.023(2) 0.000 -0.0054(19) 0.000
C2 0.038(3) 0.047(3) 0.022(2) 0.000 0.0023(19) 0.000
C3 0.034(3) 0.034(2) 0.027(2) 0.000 0.0115(18) 0.000
C4 0.050(2) 0.0213(16) 0.0387(17) 0.0023(13) 0.0084(15) 0.0051(14)
C5 0.0372(19) 0.0316(17) 0.0400(18) -0.0018(13) 0.0094(14) 0.0026(14)
C6 0.045(2) 0.0337(18) 0.0288(16) 0.0089(13) -0.0022(14) 0.0015(15)
C7 0.067(3) 0.067(3) 0.0335(18) 0.0188(17) 0.0044(17) -0.003(2)
C8 0.085(4) 0.095(5) 0.017(2) 0.000 0.007(2) 0.000
C9 0.064(3) 0.036(2) 0.060(2) 0.0125(16) -0.0094(19) -0.0063(18)
C10 0.050(2) 0.046(2) 0.0421(19) 0.0018(15) -0.0080(16) 0.0139(17)

loop_
_atom_type_symbol
_atom_type_description
_atom_type_scat_dispersion_real
_atom_type_scat_dispersion_imag
_atom_type_scat_source
C C 0.0033 0.0016 'International Tables Vol C Tables 4.2.6.8 and 6.1.1.4'
H H 0.0000 0.0000 'International Tables Vol C Tables 4.2.6.8 and 6.1.1.4'
N N 0.0061 0.0033 'International Tables Vol C Tables 4.2.6.8 and 6.1.1.4'
O O 0.0106 0.0060 'International Tables Vol C Tables 4.2.6.8 and 6.1.1.4'
Al Al 0.0645 0.0514 'International Tables Vol C Tables 4.2.6.8 and 6.1.1.4'

loop_
_geom_angle_atom_site_label_1
_geom_angle_atom_site_label_2
_geom_angle_atom_site_label_3
_geom_angle
_geom_angle_site_symmetry_1
_geom_angle_site_symmetry_3
_geom_angle_publ_flag
O1 Al1 N1 94.04(13) . . ?
O1 Al1 H1 117.7(10) . . ?
N1 Al1 H1 103.2(11) . . ?
N2 O1 Al1 113.4(2) . . ?
C4 N1 C4 108.4(3) . 4_565 ?
C4 N1 C1 108.3(2) . . ?
C4 N1 C1 108.3(2) 4_565 . ?
C4 N1 Al1 110.06(17) . . ?
C4 N1 Al1 110.06(17) 4_565 . ?
C1 N1 Al1 111.7(2) . . ?
O1 N2 C6 106.64(19) . 4_565 ?
O1 N2 C6 106.64(19) . . ?
C6 N2 C6 117.1(3) 4_565 . ?
N1 C1 C2 112.0(3) . . ?
N1 C1 H1A 109.2 . . ?
C2 C1 H1A 109.2 . . ?
N1 C1 H1B 109.2 . . ?
C2 C1 H1B 109.2 . . ?
H1A C1 H1B 107.9 . . ?
C3 C2 C1 109.5(3) . . ?
C3 C2 H2A 109.8 . . ?
C1 C2 H2A 109.8 . . ?
C3 C2 H2B 109.8 . . ?
C1 C2 H2B 109.8 . . ?
H2A C2 H2B 108.2 . . ?
C2 C3 C5 108.0(2) . . ?
C2 C3 C5 108.0(2) . 4_565 ?
C5 C3 C5 109.0(3) . 4_565 ?
C2 C3 H3 110.6 . . ?
C5 C3 H3 110.6 . . ?
C5 C3 H3 110.6 4_565 . ?
N1 C4 C5 111.9(2) . . ?
N1 C4 H4A 109.2 . . ?
C5 C4 H4A 109.2 . . ?
N1 C4 H4B 109.2 . . ?
C5 C4 H4B 109.2 . . ?
H4A C4 H4B 107.9 . . ?
C3 C5 C4 109.2(3) . . ?
C3 C5 H5A 109.8 . . ?
C4 C5 H5A 109.8 . . ?
C3 C5 H5B 109.8 . . ?
C4 C5 H5B 109.8 . . ?
H5A C5 H5B 108.3 . . ?
N2 C6 C10 115.9(3) . . ?
N2 C6 C9 106.5(2) . . ?
C10 C6 C9 108.5(3) . . ?
N2 C6 C7 106.5(3) . . ?
C10 C6 C7 111.2(3) . . ?
C9 C6 C7 107.9(3) . . ?
C8 C7 C6 113.1(3) . . ?
C8 C7 H7A 109.0 . . ?
C6 C7 H7A 109.0 . . ?
C8 C7 H7B 109.0 . . ?
C6 C7 H7B 109.0 . . ?
H7A C7 H7B 107.8 . . ?
C7 C8 C7 108.8(4) . 4_565 ?
C7 C8 H8A 109.9 . . ?
C7 C8 H8A 109.9 4_565 . ?
C7 C8 H8B 109.9 . . ?
C7 C8 H8B 109.9 4_565 . ?
H8A C8 H8B 108.3 . . ?
C6 C9 H9A 109.5 . . ?
C6 C9 H9B 109.5 . . ?
H9A C9 H9B 109.5 . . ?
C6 C9 H9C 109.5 . . ?
H9A C9 H9C 109.5 . . ?
H9B C9 H9C 109.5 . . ?
C6 C10 H10A 109.5 . . ?
C6 C10 H10B 109.5 . . ?
H10A C10 H10B 109.5 . . ?
C6 C10 H10C 109.5 . . ?
H10A C10 H10C 109.5 . . ?
H10B C10 H10C 109.5 . . ?

loop_
_geom_bond_atom_site_label_1
_geom_bond_atom_site_label_2
_geom_bond_distance
_geom_bond_site_symmetry_2
_geom_bond_publ_flag
Al1 O1 1.754(3) . ?
Al1 N1 2.003(3) . ?
Al1 H1 1.59(3) . ?
O1 N2 1.456(4) . ?
N1 C4 1.487(3) . ?
N1 C4 1.487(3) 4_565 ?
N1 C1 1.488(4) . ?
N2 C6 1.497(3) 4_565 ?
N2 C6 1.497(3) . ?
C1 C2 1.524(6) . ?
C1 H1A 0.9900 . ?
C1 H1B 0.9900 . ?
C2 C3 1.521(6) . ?
C2 H2A 0.9900 . ?
C2 H2B 0.9900 . ?
C3 C5 1.525(4) . ?
C3 C5 1.525(4) 4_565 ?
C3 H3 1.0000 . ?
C4 C5 1.531(4) . ?
C4 H4A 0.9900 . ?
C4 H4B 0.9900 . ?
C5 H5A 0.9900 . ?
C5 H5B 0.9900 . ?
C6 C10 1.526(4) . ?
C6 C9 1.527(4) . ?
C6 C7 1.533(4) . ?
C7 C8 1.513(5) . ?
C7 H7A 0.9900 . ?
C7 H7B 0.9900 . ?
C8 C7 1.513(4) 4_565 ?
C8 H8A 0.9900 . ?
C8 H8B 0.9900 . ?
C9 H9A 0.9800 . ?
C9 H9B 0.9800 . ?
C9 H9C 0.9800 . ?
C10 H10A 0.9800 . ?
C10 H10B 0.9800 . ?
C10 H10C 0.9800 . ?
